data_8106182
loop_
_publ_author_name
'Huang, Xie'
'Wang, Ping-an'
'He, Wei'
'Ye, Xiaoxia'

_publ_section_title
;
 Crystal structure of
 5-methyl-3,3-diphenyl-1-tosyl-1,2,3,4-tetrahydropyridine, C25H25NO2S
;
_journal_issue 3
_journal_name_full 'Zeitschrift f\"ur Kristallographie - New Crystal Structures'
_journal_page_first 457
_journal_page_last 458
_journal_paper_doi 10.1515/ncrs-2017-0350
_journal_volume 233
_journal_year 2018
_chemical_formula_sum 'C25 H25 N O2 S'
_chemical_formula_weight 403.52
_space_group_IT_number 4
_space_group_name_Hall 'P 2yb'
_space_group_name_H-M_alt 'P 1 21 1'
_symmetry_cell_setting monoclinic
_symmetry_space_group_name_H-M 'P 1 21 1'
_atom_sites_solution_hydrogens geom
_atom_sites_solution_primary direct
_atom_sites_solution_secondary difmap
_cell_angle_alpha 90.00
_cell_angle_beta 95.117(6)
_cell_angle_gamma 90.00
_cell_formula_units_Z 2
_cell_length_a 9.371(4)
_cell_length_b 11.397(4)
_cell_length_c 9.777(4)
_cell_measurement_reflns_used 1836
_cell_measurement_temperature 296(2)
_cell_measurement_theta_max 24.08
_cell_measurement_theta_min 2.75
_cell_volume 1040.0(7)
_computing_cell_refinement 'Bruker SAINT'
_computing_data_collection 'Bruker APEX2'
_computing_data_reduction 'Bruker SAINT'
_computing_molecular_graphics 'Bruker SHELXTL'
_computing_publication_material 'Bruker SHELXTL'
_computing_structure_refinement 'SHELXL-97 (Sheldrick, 2008)'
_computing_structure_solution 'SHELXS-97 (Sheldrick, 2008)'
_diffrn_ambient_temperature 296(2)
_diffrn_measured_fraction_theta_full 0.995
_diffrn_measured_fraction_theta_max 0.995
_diffrn_measurement_device_type 'Bruker APEX-II CCD'
_diffrn_measurement_method '\f and \w scans'
_diffrn_radiation_monochromator graphite
_diffrn_radiation_source 'fine-focus sealed tube'
_diffrn_radiation_type MoK\a
_diffrn_radiation_wavelength 0.71073
_diffrn_reflns_av_R_equivalents 0.0249
_diffrn_reflns_av_sigmaI/netI 0.0475
_diffrn_reflns_limit_h_max 11
_diffrn_reflns_limit_h_min -11
_diffrn_reflns_limit_k_max 13
_diffrn_reflns_limit_k_min -13
_diffrn_reflns_limit_l_max 9
_diffrn_reflns_limit_l_min -11
_diffrn_reflns_number 5068
_diffrn_reflns_theta_full 25.09
_diffrn_reflns_theta_max 25.09
_diffrn_reflns_theta_min 2.09
_exptl_absorpt_coefficient_mu 0.177
_exptl_absorpt_correction_T_max 0.9714
_exptl_absorpt_correction_T_min 0.9347
_exptl_absorpt_correction_type none
_exptl_crystal_colour colorless
_exptl_crystal_density_diffrn 1.289
_exptl_crystal_density_method 'not measured'
_exptl_crystal_description block
_exptl_crystal_F_000 428
_exptl_crystal_size_max 0.39
_exptl_crystal_size_mid 0.30
_exptl_crystal_size_min 0.17
_refine_diff_density_max 0.160
_refine_diff_density_min -0.265
_refine_diff_density_rms 0.042
_refine_ls_abs_structure_details 'Flack H D (1983), Acta Cryst. A39, 876-881'
_refine_ls_abs_structure_Flack -0.11(8)
_refine_ls_extinction_method none
_refine_ls_goodness_of_fit_ref 1.025
_refine_ls_hydrogen_treatment mixed
_refine_ls_matrix_type full
_refine_ls_number_parameters 264
_refine_ls_number_reflns 3373
_refine_ls_number_restraints 1
_refine_ls_restrained_S_all 1.025
_refine_ls_R_factor_all 0.0531
_refine_ls_R_factor_gt 0.0423
_refine_ls_shift/su_max 0.001
_refine_ls_shift/su_mean 0.000
_refine_ls_structure_factor_coef Fsqd
_refine_ls_weighting_details 'calc w=1/[\s^2^(Fo^2^)+(0.0389P)^2^+0.1319P] where P=(Fo^2^+2Fc^2^)/3'
_refine_ls_weighting_scheme calc
_refine_ls_wR_factor_gt 0.0874
_refine_ls_wR_factor_ref 0.0921
_reflns_number_gt 2874
_reflns_number_total 3373
_reflns_threshold_expression >2sigma(I)
_cod_data_source_file suppl_ncrs-2017-0350_suppl.cif
_cod_data_source_block x
_cod_depositor_comments
;
The following automatic conversions were performed:

data item '_symmetry_cell_setting' value 'Monoclinic' was changed to
'monoclinic' in accordance with the built-in table derived from the
CIF Core dictionary named 'cif_core.dic' version 2.4.5 last updated
on 2014-11-21.

Automatic conversion script
Id: cif_fix_values 8738 2021-04-28 16:35:53Z antanas 
;
_cod_original_sg_symbol_H-M P2(1)
_cod_database_code 8106182

loop_
_symmetry_equiv_pos_as_xyz
'x, y, z'
'-x, y+1/2, -z'

loop_
_atom_site_label
_atom_site_type_symbol
_atom_site_fract_x
_atom_site_fract_y
_atom_site_fract_z
_atom_site_U_iso_or_equiv
_atom_site_adp_type
_atom_site_occupancy
_atom_site_symmetry_multiplicity
_atom_site_calc_flag
_atom_site_refinement_flags
_atom_site_disorder_assembly
_atom_site_disorder_group
S1 S 0.75726(9) 0.25438(6) 0.78180(7) 0.0423(2) Uani 1 1 d . . .
N1 N 0.7289(2) 0.2942(2) 0.6209(2) 0.0393(6) Uani 1 1 d . . .
O1 O 0.6424(2) 0.17697(18) 0.8069(2) 0.0542(6) Uani 1 1 d . . .
O2 O 0.9025(2) 0.2161(2) 0.8022(2) 0.0602(7) Uani 1 1 d . . .
C1 C 0.7110(4) 0.7004(3) 1.1058(4) 0.0701(11) Uani 1 1 d . . .
H1A H 0.8040 0.7226 1.1468 0.105 Uiso 1 1 calc R . .
H1B H 0.6470 0.6902 1.1763 0.105 Uiso 1 1 calc R . .
H1C H 0.6747 0.7608 1.0436 0.105 Uiso 1 1 calc R . .
C2 C 0.7223(3) 0.5872(3) 1.0285(3) 0.0449(8) Uani 1 1 d . . .
C3 C 0.6010(3) 0.5315(3) 0.9699(3) 0.0477(8) Uani 1 1 d . . .
H3 H 0.5115 0.5638 0.9803 0.057 Uiso 1 1 calc R . .
C4 C 0.6100(3) 0.4296(3) 0.8967(3) 0.0436(7) Uani 1 1 d . . .
H4 H 0.5273 0.3930 0.8582 0.052 Uiso 1 1 calc R . .
C5 C 0.7422(3) 0.3820(2) 0.8808(2) 0.0342(6) Uani 1 1 d . . .
C6 C 0.8644(3) 0.4348(3) 0.9405(3) 0.0444(8) Uani 1 1 d . . .
H6 H 0.9537 0.4014 0.9315 0.053 Uiso 1 1 calc R . .
C7 C 0.8540(3) 0.5371(3) 1.0135(3) 0.0494(8) Uani 1 1 d . . .
H7 H 0.9367 0.5729 1.0532 0.059 Uiso 1 1 calc R . .
C8 C 0.8287(3) 0.3717(3) 0.5678(3) 0.0444(8) Uani 1 1 d . . .
H8 H 0.9178 0.3816 0.6165 0.053 Uiso 1 1 calc R . .
C9 C 0.8003(3) 0.4302(3) 0.4526(3) 0.0411(7) Uani 1 1 d . . .
C10 C 0.6593(3) 0.4179(3) 0.3693(3) 0.0430(8) Uani 1 1 d . . .
H10A H 0.6748 0.4208 0.2725 0.052 Uiso 1 1 calc R . .
H10B H 0.5986 0.4837 0.3887 0.052 Uiso 1 1 calc R . .
C11 C 0.5819(3) 0.3033(3) 0.3987(2) 0.0351(6) Uani 1 1 d . . .
C12 C 0.5811(3) 0.3008(3) 0.5577(3) 0.0403(7) Uani 1 1 d . . .
H12A H 0.5353 0.3711 0.5887 0.048 Uiso 1 1 calc R . .
H12B H 0.5272 0.2334 0.5849 0.048 Uiso 1 1 calc R . .
C13 C 0.9056(4) 0.5146(4) 0.4000(3) 0.0661(10) Uani 1 1 d . . .
H13A H 0.9912 0.5160 0.4616 0.099 Uiso 1 1 calc R . .
H13B H 0.8642 0.5917 0.3940 0.099 Uiso 1 1 calc R . .
H13C H 0.9286 0.4901 0.3106 0.099 Uiso 1 1 calc R . .
C14 C 0.4247(3) 0.3014(3) 0.3381(3) 0.0370(6) Uani 1 1 d . . .
C15 C 0.3631(3) 0.3923(3) 0.2617(3) 0.0469(8) Uani 1 1 d . . .
H15 H 0.4182 0.4576 0.2441 0.056 Uiso 1 1 calc R . .
C16 C 0.2206(4) 0.3886(3) 0.2103(4) 0.0635(10) Uani 1 1 d . . .
H16 H 0.1813 0.4514 0.1592 0.076 Uiso 1 1 calc R . .
C17 C 0.1372(4) 0.2940(3) 0.2338(4) 0.0625(10) Uani 1 1 d . . .
H17 H 0.0417 0.2914 0.1988 0.075 Uiso 1 1 calc R . .
C18 C 0.1975(4) 0.2028(3) 0.3102(4) 0.0586(9) Uani 1 1 d . . .
H18 H 0.1420 0.1379 0.3283 0.070 Uiso 1 1 calc R . .
C19 C 0.3381(3) 0.2063(3) 0.3598(3) 0.0494(8) Uani 1 1 d . . .
H19 H 0.3769 0.1427 0.4098 0.059 Uiso 1 1 calc R . .
C20 C 0.6597(3) 0.1964(3) 0.3463(3) 0.0337(6) Uani 1 1 d . . .
C21 C 0.7077(3) 0.1977(3) 0.2154(3) 0.0503(8) Uani 1 1 d . . .
H21 H 0.6947 0.2649 0.1618 0.060 Uiso 1 1 calc R . .
C22 C 0.7735(4) 0.1021(4) 0.1641(3) 0.0612(10) Uani 1 1 d . . .
H22 H 0.8063 0.1058 0.0772 0.073 Uiso 1 1 calc R . .
C23 C 0.7913(4) 0.0020(3) 0.2387(4) 0.0615(10) Uani 1 1 d . . .
H23 H 0.8356 -0.0626 0.2027 0.074 Uiso 1 1 calc R . .
C24 C 0.7435(3) -0.0037(3) 0.3687(4) 0.0554(9) Uani 1 1 d . . .
H24 H 0.7544 -0.0723 0.4202 0.066 Uiso 1 1 calc R . .
C25 C 0.6796(3) 0.0937(3) 0.4204(3) 0.0446(7) Uani 1 1 d . . .
H25 H 0.6489 0.0901 0.5082 0.053 Uiso 1 1 calc R . .

loop_
_atom_site_aniso_label
_atom_site_aniso_U_11
_atom_site_aniso_U_22
_atom_site_aniso_U_33
_atom_site_aniso_U_23
_atom_site_aniso_U_13
_atom_site_aniso_U_12
S1 0.0546(5) 0.0391(4) 0.0319(3) 0.0005(4) -0.0036(3) 0.0070(4)
N1 0.0427(14) 0.0473(16) 0.0274(11) -0.0026(10) 0.0012(10) 0.0005(12)
O1 0.0786(17) 0.0414(14) 0.0421(12) 0.0039(10) 0.0023(10) -0.0098(12)
O2 0.0676(15) 0.0634(17) 0.0476(12) -0.0017(11) -0.0067(10) 0.0243(12)
C1 0.083(3) 0.051(2) 0.076(2) -0.017(2) 0.007(2) 0.000(2)
C2 0.051(2) 0.0436(19) 0.0406(16) -0.0024(15) 0.0087(14) 0.0009(16)
C3 0.0431(19) 0.051(2) 0.0495(18) -0.0034(15) 0.0062(14) 0.0078(15)
C4 0.0329(17) 0.055(2) 0.0420(17) -0.0015(15) -0.0033(13) -0.0022(15)
C5 0.0393(17) 0.0400(17) 0.0227(13) 0.0009(12) 0.0003(11) 0.0054(13)
C6 0.0360(18) 0.060(2) 0.0376(16) -0.0043(15) 0.0020(13) 0.0031(15)
C7 0.044(2) 0.057(2) 0.0474(18) -0.0084(15) 0.0040(14) -0.0072(16)
C8 0.0388(17) 0.054(2) 0.0404(16) -0.0088(15) 0.0036(13) -0.0053(15)
C9 0.0437(18) 0.0424(18) 0.0377(16) -0.0026(14) 0.0074(13) -0.0045(15)
C10 0.057(2) 0.0386(19) 0.0332(16) 0.0002(13) 0.0013(14) -0.0037(15)
C11 0.0435(17) 0.0333(15) 0.0281(13) 0.0008(12) 0.0017(11) -0.0001(14)
C12 0.0437(17) 0.0470(18) 0.0303(14) -0.0044(13) 0.0044(12) 0.0054(14)
C13 0.060(2) 0.083(3) 0.055(2) 0.005(2) 0.0088(17) -0.022(2)
C14 0.0426(17) 0.0395(16) 0.0287(13) -0.0031(12) 0.0022(12) -0.0004(15)
C15 0.048(2) 0.0415(18) 0.0501(17) 0.0070(15) -0.0037(14) -0.0011(15)
C16 0.059(2) 0.053(2) 0.075(2) 0.0164(19) -0.0105(18) 0.0061(19)
C17 0.041(2) 0.068(3) 0.076(2) 0.000(2) -0.0101(17) -0.0011(19)
C18 0.049(2) 0.057(2) 0.068(2) 0.0055(19) -0.0053(17) -0.0058(17)
C19 0.056(2) 0.0409(18) 0.0502(18) 0.0079(15) -0.0042(15) -0.0019(16)
C20 0.0308(16) 0.0384(17) 0.0313(14) -0.0048(13) -0.0001(11) -0.0006(13)
C21 0.059(2) 0.059(2) 0.0329(15) 0.0011(16) 0.0068(14) 0.0034(17)
C22 0.059(2) 0.078(3) 0.049(2) -0.017(2) 0.0140(16) 0.009(2)
C23 0.047(2) 0.063(3) 0.075(3) -0.031(2) 0.0088(17) 0.0059(18)
C24 0.051(2) 0.039(2) 0.076(3) -0.0059(17) 0.0066(17) 0.0035(16)
C25 0.0493(19) 0.0394(19) 0.0454(17) 0.0003(15) 0.0063(13) 0.0039(15)

loop_
_atom_type_symbol
_atom_type_description
_atom_type_scat_dispersion_real
_atom_type_scat_dispersion_imag
_atom_type_scat_source
C C 0.0033 0.0016 'International Tables Vol C Tables 4.2.6.8 and 6.1.1.4'
H H 0.0000 0.0000 'International Tables Vol C Tables 4.2.6.8 and 6.1.1.4'
N N 0.0061 0.0033 'International Tables Vol C Tables 4.2.6.8 and 6.1.1.4'
O O 0.0106 0.0060 'International Tables Vol C Tables 4.2.6.8 and 6.1.1.4'
S S 0.1246 0.1234 'International Tables Vol C Tables 4.2.6.8 and 6.1.1.4'

loop_
_geom_angle_atom_site_label_1
_geom_angle_atom_site_label_2
_geom_angle_atom_site_label_3
_geom_angle
_geom_angle_site_symmetry_1
_geom_angle_site_symmetry_3
O2 S1 O1 120.73(15) . .
O2 S1 N1 106.86(12) . .
O1 S1 N1 106.02(12) . .
O2 S1 C5 107.34(14) . .
O1 S1 C5 108.49(13) . .
N1 S1 C5 106.63(12) . .
C8 N1 C12 116.3(2) . .
C8 N1 S1 117.95(19) . .
C12 N1 S1 119.01(17) . .
C2 C1 H1A 109.5 . .
C2 C1 H1B 109.5 . .
H1A C1 H1B 109.5 . .
C2 C1 H1C 109.5 . .
H1A C1 H1C 109.5 . .
H1B C1 H1C 109.5 . .
C3 C2 C7 118.4(3) . .
C3 C2 C1 120.7(3) . .
C7 C2 C1 120.9(3) . .
C4 C3 C2 121.3(3) . .
C4 C3 H3 119.3 . .
C2 C3 H3 119.3 . .
C5 C4 C3 119.5(3) . .
C5 C4 H4 120.3 . .
C3 C4 H4 120.3 . .
C6 C5 C4 120.3(3) . .
C6 C5 S1 119.3(2) . .
C4 C5 S1 120.4(2) . .
C5 C6 C7 119.7(3) . .
C5 C6 H6 120.2 . .
C7 C6 H6 120.2 . .
C2 C7 C6 120.8(3) . .
C2 C7 H7 119.6 . .
C6 C7 H7 119.6 . .
C9 C8 N1 122.6(3) . .
C9 C8 H8 118.7 . .
N1 C8 H8 118.7 . .
C8 C9 C10 121.4(3) . .
C8 C9 C13 122.0(3) . .
C10 C9 C13 116.6(3) . .
C9 C10 C11 112.8(2) . .
C9 C10 H10A 109.0 . .
C11 C10 H10A 109.0 . .
C9 C10 H10B 109.0 . .
C11 C10 H10B 109.0 . .
H10A C10 H10B 107.8 . .
C20 C11 C10 111.6(2) . .
C20 C11 C14 109.1(2) . .
C10 C11 C14 113.1(2) . .
C20 C11 C12 111.4(2) . .
C10 C11 C12 104.4(2) . .
C14 C11 C12 107.1(2) . .
N1 C12 C11 109.4(2) . .
N1 C12 H12A 109.8 . .
C11 C12 H12A 109.8 . .
N1 C12 H12B 109.8 . .
C11 C12 H12B 109.8 . .
H12A C12 H12B 108.2 . .
C9 C13 H13A 109.5 . .
C9 C13 H13B 109.5 . .
H13A C13 H13B 109.5 . .
C9 C13 H13C 109.5 . .
H13A C13 H13C 109.5 . .
H13B C13 H13C 109.5 . .
C15 C14 C19 116.8(3) . .
C15 C14 C11 122.7(3) . .
C19 C14 C11 120.5(3) . .
C14 C15 C16 121.2(3) . .
C14 C15 H15 119.4 . .
C16 C15 H15 119.4 . .
C17 C16 C15 120.8(3) . .
C17 C16 H16 119.6 . .
C15 C16 H16 119.6 . .
C16 C17 C18 118.5(3) . .
C16 C17 H17 120.8 . .
C18 C17 H17 120.8 . .
C19 C18 C17 120.6(3) . .
C19 C18 H18 119.7 . .
C17 C18 H18 119.7 . .
C18 C19 C14 122.0(3) . .
C18 C19 H19 119.0 . .
C14 C19 H19 119.0 . .
C25 C20 C21 116.8(3) . .
C25 C20 C11 123.1(2) . .
C21 C20 C11 120.0(2) . .
C22 C21 C20 121.4(3) . .
C22 C21 H21 119.3 . .
C20 C21 H21 119.3 . .
C23 C22 C21 120.7(3) . .
C23 C22 H22 119.7 . .
C21 C22 H22 119.7 . .
C22 C23 C24 119.9(3) . .
C22 C23 H23 120.0 . .
C24 C23 H23 120.0 . .
C25 C24 C23 119.0(3) . .
C25 C24 H24 120.5 . .
C23 C24 H24 120.5 . .
C24 C25 C20 122.2(3) . .
C24 C25 H25 118.9 . .
C20 C25 H25 118.9 . .

loop_
_geom_bond_atom_site_label_1
_geom_bond_atom_site_label_2
_geom_bond_distance
_geom_bond_site_symmetry_2
S1 O2 1.426(2) .
S1 O1 1.430(2) .
S1 N1 1.636(2) .
S1 C5 1.760(3) .
N1 C8 1.418(3) .
N1 C12 1.468(3) .
C1 C2 1.504(4) .
C1 H1A 0.9600 .
C1 H1B 0.9600 .
C1 H1C 0.9600 .
C2 C3 1.381(4) .
C2 C7 1.379(4) .
C3 C4 1.371(4) .
C3 H3 0.9300 .
C4 C5 1.374(4) .
C4 H4 0.9300 .
C5 C6 1.376(4) .
C6 C7 1.375(4) .
C6 H6 0.9300 .
C7 H7 0.9300 .
C8 C9 1.316(4) .
C8 H8 0.9300 .
C9 C10 1.496(4) .
C9 C13 1.502(4) .
C10 C11 1.533(4) .
C10 H10A 0.9700 .
C10 H10B 0.9700 .
C11 C20 1.531(4) .
C11 C14 1.539(4) .
C11 C12 1.556(3) .
C12 H12A 0.9700 .
C12 H12B 0.9700 .
C13 H13A 0.9600 .
C13 H13B 0.9600 .
C13 H13C 0.9600 .
C14 C15 1.374(4) .
C14 C19 1.382(4) .
C15 C16 1.385(4) .
C15 H15 0.9300 .
C16 C17 1.362(5) .
C16 H16 0.9300 .
C17 C18 1.373(5) .
C17 H17 0.9300 .
C18 C19 1.363(5) .
C18 H18 0.9300 .
C19 H19 0.9300 .
C20 C25 1.380(4) .
C20 C21 1.394(4) .
C21 C22 1.369(5) .
C21 H21 0.9300 .
C22 C23 1.356(5) .
C22 H22 0.9300 .
C23 C24 1.386(5) .
C23 H23 0.9300 .
C24 C25 1.380(4) .
C24 H24 0.9300 .
C25 H25 0.9300 .

loop_
_geom_torsion_atom_site_label_1
_geom_torsion_atom_site_label_2
_geom_torsion_atom_site_label_3
_geom_torsion_atom_site_label_4
_geom_torsion
_geom_torsion_site_symmetry_1
_geom_torsion_site_symmetry_2
_geom_torsion_site_symmetry_3
_geom_torsion_site_symmetry_4
O2 S1 N1 C8 -49.7(2) . . . .
O1 S1 N1 C8 -179.7(2) . . . .
C5 S1 N1 C8 64.8(2) . . . .
O2 S1 N1 C12 160.1(2) . . . .
O1 S1 N1 C12 30.2(2) . . . .
C5 S1 N1 C12 -85.3(2) . . . .
C7 C2 C3 C4 -0.9(4) . . . .
C1 C2 C3 C4 178.6(3) . . . .
C2 C3 C4 C5 -0.2(5) . . . .
C3 C4 C5 C6 1.4(4) . . . .
C3 C4 C5 S1 -177.5(2) . . . .
O2 S1 C5 C6 10.1(3) . . . .
O1 S1 C5 C6 142.1(2) . . . .
N1 S1 C5 C6 -104.1(2) . . . .
O2 S1 C5 C4 -170.9(2) . . . .
O1 S1 C5 C4 -39.0(3) . . . .
N1 S1 C5 C4 74.8(2) . . . .
C4 C5 C6 C7 -1.5(4) . . . .
S1 C5 C6 C7 177.4(2) . . . .
C3 C2 C7 C6 0.8(4) . . . .
C1 C2 C7 C6 -178.7(3) . . . .
C5 C6 C7 C2 0.4(4) . . . .
C12 N1 C8 C9 -12.8(4) . . . .
S1 N1 C8 C9 -163.8(2) . . . .
N1 C8 C9 C10 -0.2(4) . . . .
N1 C8 C9 C13 178.2(3) . . . .
C8 C9 C10 C11 -21.9(4) . . . .
C13 C9 C10 C11 159.6(3) . . . .
C9 C10 C11 C20 -68.8(3) . . . .
C9 C10 C11 C14 167.6(2) . . . .
C9 C10 C11 C12 51.6(3) . . . .
C8 N1 C12 C11 46.1(3) . . . .
S1 N1 C12 C11 -163.31(19) . . . .
C20 C11 C12 N1 56.8(3) . . . .
C10 C11 C12 N1 -63.8(3) . . . .
C14 C11 C12 N1 176.1(2) . . . .
C20 C11 C14 C15 -122.8(3) . . . .
C10 C11 C14 C15 2.1(4) . . . .
C12 C11 C14 C15 116.5(3) . . . .
C20 C11 C14 C19 57.6(3) . . . .
C10 C11 C14 C19 -177.5(2) . . . .
C12 C11 C14 C19 -63.1(3) . . . .
C19 C14 C15 C16 0.6(4) . . . .
C11 C14 C15 C16 -179.0(3) . . . .
C14 C15 C16 C17 -0.3(5) . . . .
C15 C16 C17 C18 0.4(5) . . . .
C16 C17 C18 C19 -0.8(5) . . . .
C17 C18 C19 C14 1.2(5) . . . .
C15 C14 C19 C18 -1.0(4) . . . .
C11 C14 C19 C18 178.5(3) . . . .
C10 C11 C20 C25 137.6(3) . . . .
C14 C11 C20 C25 -96.6(3) . . . .
C12 C11 C20 C25 21.4(4) . . . .
C10 C11 C20 C21 -45.7(3) . . . .
C14 C11 C20 C21 80.1(3) . . . .
C12 C11 C20 C21 -161.9(3) . . . .
C25 C20 C21 C22 -1.1(4) . . . .
C11 C20 C21 C22 -177.9(3) . . . .
C20 C21 C22 C23 1.4(5) . . . .
C21 C22 C23 C24 -0.5(5) . . . .
C22 C23 C24 C25 -0.7(5) . . . .
C23 C24 C25 C20 1.0(5) . . . .
C21 C20 C25 C24 -0.1(4) . . . .
C11 C20 C25 C24 176.7(3) . . . .
